data_4322250
loop_
_publ_author_name
'Anbanandam Asokan'
'Babu Varghese'
'Periakaruppan T. Manoharan'

_publ_section_title
;
 Synthesis, Structure, Magnetic Properties, and 1H NMR Studies of a
 Moderately Antiferromagnetically Coupled Binuclear Copper(II) Complex
;
_journal_name_full 'Inorganic Chemistry'
_journal_page_first 4393
_journal_page_last 4399
_journal_paper_doi 10.1021/ic9813617
_journal_volume 38
_journal_year 1999
_chemical_formula_sum 'C15 H26 Cl2 Cu2 N2 O14'
_chemical_formula_weight 656.36
_chemical_name_systematic
; 
 ? 
;
_space_group_IT_number 60
_symmetry_cell_setting orthorhombic
_symmetry_space_group_name_Hall '-P 2n 2ab'
_symmetry_space_group_name_H-M 'P b c n'
_atom_sites_solution_hydrogens geom
_atom_sites_solution_primary direct
_atom_sites_solution_secondary difmap
_audit_creation_method SHELXL
_cell_angle_alpha 90.00
_cell_angle_beta 90.00
_cell_angle_gamma 90.00
_cell_formula_units_Z 8
_cell_length_a 27.9972(9)
_cell_length_b 8.8713(3)
_cell_length_c 19.5939(6)
_cell_measurement_reflns_used 25
_cell_measurement_temperature 293(2)
_cell_measurement_theta_max 25
_cell_measurement_theta_min 2
_cell_volume 4866.6(3)
_computing_structure_refinement 'SHELXL-93 (Sheldrick, 1993)'
_computing_structure_solution 'SHELXS-86 (Sheldrick, 1990)'
_diffrn_ambient_temperature 293(2)
_diffrn_radiation_monochromator graphite
_diffrn_radiation_source 'fine-focus sealed tube'
_diffrn_radiation_type MoK\a
_diffrn_radiation_wavelength 0.71073
_diffrn_reflns_av_R_equivalents 0.0000
_diffrn_reflns_av_sigmaI/netI 0.0273
_diffrn_reflns_limit_h_max 33
_diffrn_reflns_limit_h_min 0
_diffrn_reflns_limit_k_max 10
_diffrn_reflns_limit_k_min 0
_diffrn_reflns_limit_l_max 23
_diffrn_reflns_limit_l_min 0
_diffrn_reflns_number 3813
_diffrn_reflns_theta_max 24.97
_diffrn_reflns_theta_min 2.08
_exptl_absorpt_coefficient_mu 2.038
_exptl_crystal_colour Green
_exptl_crystal_density_diffrn 1.792
_exptl_crystal_description plate
_exptl_crystal_F_000 2672
_exptl_crystal_size_max 0.3
_exptl_crystal_size_mid 0.2
_exptl_crystal_size_min 0.2
_refine_diff_density_max 0.631
_refine_diff_density_min -0.514
_refine_diff_density_rms 0.113
_refine_ls_extinction_coef 0.00005(11)
_refine_ls_extinction_expression Fc^*^=kFc[1+0.001xFc^2^\l^3^/sin(2\q)]^-1/4^
_refine_ls_extinction_method SHELXL
_refine_ls_goodness_of_fit_all 1.113
_refine_ls_goodness_of_fit_obs 1.150
_refine_ls_matrix_type full
_refine_ls_number_parameters 348
_refine_ls_number_reflns 3813
_refine_ls_number_restraints 0
_refine_ls_restrained_S_all 1.113
_refine_ls_restrained_S_obs 1.150
_refine_ls_R_factor_all 0.0799
_refine_ls_R_factor_obs 0.0586
_refine_ls_shift/esd_max -0.053
_refine_ls_shift/esd_mean 0.003
_refine_ls_structure_factor_coef Fsqd
_refine_ls_weighting_details 'w=1/[\s^2^(Fo^2^)+(0.0889P)^2^+24.7600P] where P=(Fo^2^+2Fc^2^)/3'
_refine_ls_weighting_scheme calc
_refine_ls_wR_factor_all 0.1866
_refine_ls_wR_factor_obs 0.1677
_reflns_number_observed 2950
_reflns_number_total 3813
_reflns_observed_criterion >2sigma(I)
_cod_data_source_file ic9813617_1.cif
_cod_data_source_block cuamp
_cod_depositor_comments
;
The following automatic conversions were performed:

'_refine_ls_weighting_scheme' value 'calc
w=1/[\s^2^(Fo^2^)+(0.0889P)^2^+24.7600P] where P=(Fo^2^+2Fc^2^)/3'
was changed to 'calc'. New tag '_refine_ls_weighting_details' was
created. The value of the new tag was set to
'w=1/[\s^2^(Fo^2^)+(0.0889P)^2^+24.7600P] where P=(Fo^2^+2Fc^2^)/3'.

Automatic conversion script
Id: cif_fix_values 3143 2015-03-26 13:38:13Z robertas 
;
_cod_database_code 4322250

loop_
_symmetry_equiv_pos_as_xyz
'x, y, z'
'-x+1/2, -y+1/2, z+1/2'
'x+1/2, -y+1/2, -z'
'-x, y, -z+1/2'
'-x, -y, -z'
'x-1/2, y-1/2, -z-1/2'
'-x-1/2, y-1/2, z'
'x, -y, z-1/2'

loop_
_atom_site_aniso_label
_atom_site_aniso_U_11
_atom_site_aniso_U_22
_atom_site_aniso_U_33
_atom_site_aniso_U_23
_atom_site_aniso_U_13
_atom_site_aniso_U_12
Cu1 0.0414(5) 0.0447(5) 0.0420(5) -0.0116(4) 0.0020(4) 0.0020(4)
Cu2 0.0405(5) 0.0464(5) 0.0401(5) -0.0092(4) 0.0024(4) 0.0023(4)
Cl1 0.0673(14) 0.0521(13) 0.089(2) 0.0086(12) -0.0013(13) 0.0013(11)
Cl2 0.0622(14) 0.0483(12) 0.093(2) -0.0131(12) 0.0156(13) 0.0028(10)
O1 0.036(3) 0.043(3) 0.045(3) -0.010(2) -0.001(2) 0.001(2)
OW1 0.067(5) 0.092(6) 0.092(7) 0.009(5) -0.006(5) 0.010(4)
OW2 0.114(6) 0.067(4) 0.085(5) -0.011(4) 0.015(4) 0.017(4)
O2 0.048(3) 0.037(3) 0.046(3) -0.005(2) -0.003(2) -0.001(2)
O3 0.042(3) 0.084(4) 0.054(3) -0.016(3) 0.006(3) -0.001(3)
O4 0.064(4) 0.055(3) 0.048(3) -0.020(3) 0.002(3) 0.000(3)
O5 0.167(10) 0.071(5) 0.184(10) -0.067(6) 0.037(9) -0.006(6)
O6 0.105(6) 0.073(5) 0.077(5) 0.003(4) 0.004(4) -0.006(4)
O7 0.073(5) 0.080(5) 0.087(5) -0.013(4) 0.022(4) -0.014(4)
O8 0.064(5) 0.114(7) 0.156(8) 0.013(6) -0.011(5) 0.020(5)
O9 0.194(11) 0.060(5) 0.137(8) 0.037(5) 0.023(8) 0.022(6)
O10 0.120(9) 0.097(8) 0.409(24) -0.025(11) -0.119(12) 0.026(6)
O11 0.198(13) 0.145(10) 0.146(10) -0.037(9) -0.018(9) -0.030(9)
O12 0.184(13) 0.180(12) 0.201(13) 0.112(11) 0.073(10) 0.028(10)
N1 0.050(4) 0.041(3) 0.038(3) -0.006(3) 0.007(3) -0.003(3)
N2 0.049(4) 0.053(4) 0.046(4) -0.008(3) 0.006(3) 0.004(3)
C1 0.064(6) 0.096(8) 0.056(6) -0.006(5) 0.001(5) 0.001(6)
C2 0.071(6) 0.101(8) 0.038(4) -0.002(5) 0.017(4) -0.018(6)
C3 0.064(6) 0.061(5) 0.045(5) -0.016(4) 0.012(4) 0.006(4)
C4 0.063(5) 0.033(4) 0.035(4) -0.002(3) -0.001(4) -0.002(3)
C5 0.056(5) 0.036(4) 0.034(4) -0.001(3) 0.001(3) -0.006(3)
C6 0.064(5) 0.054(5) 0.040(4) -0.007(4) -0.006(4) -0.009(4)
C7 0.063(5) 0.064(5) 0.046(4) -0.004(4) -0.007(4) -0.006(4)
C8 0.054(5) 0.057(5) 0.045(4) -0.003(4) 0.000(4) -0.004(4)
C9 0.045(4) 0.044(4) 0.040(4) -0.001(3) 0.001(3) 0.000(3)
C10 0.053(4) 0.035(4) 0.033(4) 0.008(3) 0.004(3) -0.005(3)
C11 0.048(5) 0.055(5) 0.052(5) 0.002(4) 0.006(4) 0.000(4)
C12 0.061(6) 0.068(6) 0.076(7) -0.019(5) -0.002(5) 0.015(5)
C13 0.078(7) 0.090(8) 0.051(5) -0.021(5) 0.020(5) 0.014(6)
C14 0.065(6) 0.067(6) 0.045(5) -0.016(4) 0.009(4) -0.005(5)
C15 0.066(7) 0.112(10) 0.070(7) -0.023(7) -0.016(5) -0.012(6)

loop_
_atom_site_label
_atom_site_type_symbol
_atom_site_fract_x
_atom_site_fract_y
_atom_site_fract_z
_atom_site_U_iso_or_equiv
_atom_site_thermal_displace_type
_atom_site_occupancy
_atom_site_calc_flag
_atom_site_refinement_flags
_atom_site_disorder_group
Cu1 Cu 0.12893(3) 0.03603(10) 0.73061(5) 0.0427(3) Uani 1 d . .
Cu2 Cu 0.06511(3) 0.18416(10) 0.83148(5) 0.0423(3) Uani 1 d . .
Cl1 Cl 0.14657(9) -0.5808(3) 0.63741(15) 0.0695(7) Uani 1 d . .
Cl2 Cl 0.08500(9) 0.2227(2) 0.35416(14) 0.0677(7) Uani 1 d . .
O1 O 0.1326(2) 0.1642(6) 0.8101(3) 0.0414(12) Uani 1 d . .
OW1 O 0.0493(3) 0.2713(10) 0.1336(5) 0.084(2) Uani 1 d . .
HW1A H 0.5560(28) -0.2055(86) 0.3314(38) 0.023(22) Uiso 1 d . .
HW1B H 0.5198(40) -0.2024(116) 0.3480(53) 0.078(34) Uiso 1 d . .
OW2 O 0.4498(3) 0.0906(8) 0.2698(4) 0.089(2) Uani 1 d . .
O2 O 0.0608(2) 0.0657(6) 0.7463(3) 0.0436(12) Uani 1 d . .
H2 H 0.0443(2) -0.0318(6) 0.7552(3) 0.0436(12) Uiso 1 d . .
O3 O -0.0034(2) 0.1523(7) 0.8515(3) 0.060(2) Uani 1 d . .
O4 O 0.1158(2) -0.0739(6) 0.6461(3) 0.0556(15) Uani 1 d . .
O5 O 0.0889(4) 0.3536(10) 0.3916(6) 0.141(4) Uani 1 d . .
O6 O 0.0795(3) 0.0953(9) 0.3977(4) 0.085(2) Uani 1 d . .
O7 O 0.1252(3) 0.2010(8) 0.3107(4) 0.080(2) Uani 1 d . .
O8 O 0.0424(3) 0.2294(11) 0.3104(5) 0.111(3) Uani 1 d . .
O9 O 0.1486(4) -0.7329(9) 0.6470(5) 0.130(4) Uani 1 d . .
O10 O 0.1027(4) -0.5316(12) 0.6172(10) 0.208(8) Uani 1 d . .
O11 O 0.1561(5) -0.5110(14) 0.6997(7) 0.163(5) Uani 1 d . .
O12 O 0.1806(5) -0.5248(15) 0.5950(7) 0.188(6) Uani 1 d . .
N1 N 0.0785(2) 0.2989(7) 0.9143(3) 0.0431(15) Uani 1 d . .
N2 N 0.1968(2) -0.0077(8) 0.7311(3) 0.049(2) Uani 1 d . .
C1 C -0.0277(4) 0.1724(14) 0.9138(5) 0.072(3) Uani 1 d . .
H11 H -0.0434(4) 0.0790(14) 0.9262(5) 0.074(31) Uiso 1 calc R .
H12 H -0.0521(4) 0.2491(14) 0.9081(5) 0.083(34) Uiso 1 calc R .
C2 C 0.0056(4) 0.2187(13) 0.9705(4) 0.070(3) Uani 1 d . .
H21 H -0.0133(4) 0.2427(13) 1.0105(4) 0.043(20) Uiso 1 calc R .
H22 H 0.0256(4) 0.1331(13) 0.9821(4) 0.117(48) Uiso 1 calc R .
C3 C 0.0372(3) 0.3498(10) 0.9552(4) 0.057(2) Uani 1 d . .
H31 H 0.0194(3) 0.4255(10) 0.9301(4) 0.053(23) Uiso 1 calc R .
H32 H 0.0482(3) 0.3947(10) 0.9975(4) 0.107(39) Uiso 1 calc R .
C4 C 0.1197(3) 0.3388(8) 0.9330(4) 0.044(2) Uani 1 d . .
H4 H 0.1210(3) 0.4041(8) 0.9701(4) 0.060(25) Uiso 1 calc R .
C5 C 0.1654(3) 0.2959(8) 0.9041(4) 0.042(2) Uani 1 d . .
C6 C 0.2066(3) 0.3436(10) 0.9389(4) 0.052(2) Uani 1 d . .
H6 H 0.2030(3) 0.4064(10) 0.9766(4) 0.025(16) Uiso 1 calc R .
C7 C 0.2518(3) 0.3014(10) 0.9198(4) 0.058(2) Uani 1 d . .
C8 C 0.2566(3) 0.2094(9) 0.8638(4) 0.052(2) Uani 1 d . .
H8 H 0.2870(3) 0.1797(9) 0.8502(4) 0.054(24) Uiso 1 calc R .
C9 C 0.2168(3) 0.1590(8) 0.8266(4) 0.043(2) Uani 1 d . .
C10 C 0.1713(3) 0.2044(8) 0.8448(3) 0.040(2) Uani 1 d . .
C11 C 0.2266(3) 0.0514(9) 0.7722(4) 0.051(2) Uani 1 d . .
H1 H 0.2583(3) 0.0226(9) 0.7669(4) 0.068(27) Uiso 1 calc R .
C12 C 0.2138(4) -0.1259(12) 0.6831(5) 0.069(3) Uani 1 d . .
H121 H 0.2000(4) -0.2226(12) 0.6954(5) 0.118(46) Uiso 1 calc R .
H122 H 0.2483(4) -0.1343(12) 0.6857(5) 0.126(45) Uiso 1 calc R .
C13 C 0.1992(4) -0.0851(14) 0.6120(5) 0.073(3) Uani 1 d . .
H131 H 0.2202(4) -0.1366(14) 0.5803(5) 0.050(22) Uiso 1 calc R .
H132 H 0.2039(4) 0.0224(14) 0.6058(5) 0.164(67) Uiso 1 calc R .
C14 C 0.1486(3) -0.1227(11) 0.5939(4) 0.059(2) Uani 1 d . .
H141 H 0.1403(3) -0.0745(11) 0.5511(4) 0.034(18) Uiso 1 calc R .
H142 H 0.1456(3) -0.2308(11) 0.5878(4) 0.086(34) Uiso 1 calc R .
C15 C 0.2954(4) 0.3563(16) 0.9578(6) 0.083(3) Uani 1 d . .
H151 H 0.3236(4) 0.3151(16) 0.9371(6) 0.197(82) Uiso 1 calc R .
H152 H 0.2936(4) 0.3243(16) 1.0046(6) 0.097(39) Uiso 1 calc R .
H153 H 0.2967(4) 0.4643(16) 0.9560(6) 0.122(51) Uiso 1 calc R .

loop_
_atom_type_symbol
_atom_type_description
_atom_type_scat_dispersion_real
_atom_type_scat_dispersion_imag
_atom_type_scat_source
Cu Cu 0.3201 1.2651 'International Tables Vol C Tables 4.2.6.8 and 6.1.1.4'
N N 0.0061 0.0033 'International Tables Vol C Tables 4.2.6.8 and 6.1.1.4'
Cl Cl 0.1484 0.1585 'International Tables Vol C Tables 4.2.6.8 and 6.1.1.4'
O O 0.0106 0.0060 'International Tables Vol C Tables 4.2.6.8 and 6.1.1.4'
C C 0.0033 0.0016 'International Tables Vol C Tables 4.2.6.8 and 6.1.1.4'
H H 0.0000 0.0000 'International Tables Vol C Tables 4.2.6.8 and 6.1.1.4'

loop_
_geom_angle_atom_site_label_1
_geom_angle_atom_site_label_2
_geom_angle_atom_site_label_3
_geom_angle
_geom_angle_site_symmetry_1
_geom_angle_site_symmetry_3
_geom_angle_publ_flag
O1 Cu1 N2 93.5(2) . . ?
O1 Cu1 O2 81.1(2) . . ?
N2 Cu1 O2 169.9(3) . . ?
O1 Cu1 O4 170.4(2) . . ?
N2 Cu1 O4 95.1(3) . . ?
O2 Cu1 O4 91.0(2) . . ?
O1 Cu1 Cu2 40.07(14) . . ?
N2 Cu1 Cu2 132.4(2) . . ?
O2 Cu1 Cu2 41.1(2) . . ?
O4 Cu1 Cu2 132.1(2) . . ?
O1 Cu2 N1 92.3(2) . . ?
O1 Cu2 O2 80.1(2) . . ?
N1 Cu2 O2 172.4(2) . . ?
O1 Cu2 O3 166.5(2) . . ?
N1 Cu2 O3 95.5(2) . . ?
O2 Cu2 O3 91.9(2) . . ?
O1 Cu2 OW2 97.9(3) . 2 ?
N1 Cu2 OW2 91.0(3) . 2 ?
O2 Cu2 OW2 90.4(2) . 2 ?
O3 Cu2 OW2 92.9(3) . 2 ?
O1 Cu2 Cu1 39.78(14) . . ?
N1 Cu2 Cu1 131.9(2) . . ?
O2 Cu2 Cu1 40.5(2) . . ?
O3 Cu2 Cu1 130.7(2) . . ?
OW2 Cu2 Cu1 98.0(2) 2 . ?
O12 Cl1 O10 109.7(10) . . ?
O12 Cl1 O9 114.6(8) . . ?
O10 Cl1 O9 113.3(8) . . ?
O12 Cl1 O11 103.8(9) . . ?
O10 Cl1 O11 106.5(9) . . ?
O9 Cl1 O11 108.1(8) . . ?
O5 Cl2 O6 111.0(6) . . ?
O5 Cl2 O7 111.7(6) . . ?
O6 Cl2 O7 109.7(5) . . ?
O5 Cl2 O8 110.0(6) . . ?
O6 Cl2 O8 107.1(5) . . ?
O7 Cl2 O8 107.3(5) . . ?
C10 O1 Cu1 127.9(5) . . ?
C10 O1 Cu2 131.2(5) . . ?
Cu1 O1 Cu2 100.1(2) . . ?
Cu1 O2 Cu2 98.4(2) . . ?
C1 O3 Cu2 128.4(6) . . ?
C14 O4 Cu1 129.2(5) . . ?
C4 N1 C3 118.2(7) . . ?
C4 N1 Cu2 124.3(5) . . ?
C3 N1 Cu2 117.3(5) . . ?
C11 N2 C12 118.7(7) . . ?
C11 N2 Cu1 124.3(6) . . ?
C12 N2 Cu1 116.8(6) . . ?
O3 C1 C2 112.0(8) . . ?
C3 C2 C1 115.5(8) . . ?
N1 C3 C2 109.5(7) . . ?
N1 C4 C5 128.3(7) . . ?
C6 C5 C10 118.1(7) . . ?
C6 C5 C4 117.0(7) . . ?
C10 C5 C4 124.8(7) . . ?
C7 C6 C5 122.8(7) . . ?
C6 C7 C8 118.0(8) . . ?
C6 C7 C15 121.5(8) . . ?
C8 C7 C15 120.4(9) . . ?
C7 C8 C9 121.7(8) . . ?
C10 C9 C8 120.3(7) . . ?
C10 C9 C11 123.6(7) . . ?
C8 C9 C11 116.0(7) . . ?
O1 C10 C9 122.8(6) . . ?
O1 C10 C5 118.3(7) . . ?
C9 C10 C5 118.9(7) . . ?
N2 C11 C9 127.5(8) . . ?
N2 C12 C13 109.4(8) . . ?
C12 C13 C14 115.0(9) . . ?
O4 C14 C13 111.6(7) . . ?

loop_
_geom_bond_atom_site_label_1
_geom_bond_atom_site_label_2
_geom_bond_distance
_geom_bond_site_symmetry_2
_geom_bond_publ_flag
Cu1 O1 1.931(5) . ?
Cu1 N2 1.938(7) . ?
Cu1 O2 1.949(5) . ?
Cu1 O4 1.956(5) . ?
Cu1 Cu2 2.9708(12) . ?
Cu2 O1 1.943(5) . ?
Cu2 N1 1.953(6) . ?
Cu2 O2 1.976(5) . ?
Cu2 O3 1.977(6) . ?
Cu2 OW2 2.372(7) 2 ?
Cl1 O12 1.358(11) . ?
Cl1 O10 1.362(10) . ?
Cl1 O9 1.363(8) . ?
Cl1 O11 1.394(12) . ?
Cl2 O5 1.378(8) . ?
Cl2 O6 1.423(8) . ?
Cl2 O7 1.424(7) . ?
Cl2 O8 1.470(9) . ?
O1 C10 1.329(9) . ?
OW2 Cu2 2.372(7) 2_554 ?
O3 C1 1.409(10) . ?
O4 C14 1.440(10) . ?
N1 C4 1.261(10) . ?
N1 C3 1.478(10) . ?
N2 C11 1.273(10) . ?
N2 C12 1.488(11) . ?
C1 C2 1.508(13) . ?
C2 C3 1.491(13) . ?
C4 C5 1.450(11) . ?
C5 C6 1.406(11) . ?
C5 C10 1.426(10) . ?
C6 C7 1.373(12) . ?
C7 C8 1.374(11) . ?
C7 C15 1.510(13) . ?
C8 C9 1.406(11) . ?
C9 C10 1.382(11) . ?
C9 C11 1.457(11) . ?
C12 C13 1.495(14) . ?
C13 C14 1.500(13) . ?
O2 H2 0.981(13) . ?
